data_9004551
loop_
_publ_author_name
'Burns, P. C.'
'Hill, F. C.'

_publ_section_title
;
 A new uranyl sheet in K5[(UO2)10O8(OH)9](H2O):
 New insight into sheet anion-topologies
;
_journal_name_full 'The Canadian Mineralogist'
_journal_page_first 163
_journal_page_last 173
_journal_paper_doi 10.2113/gscanmin.38.1.163
_journal_volume 38
_journal_year 2000
_chemical_formula_structural K5[(UO2)10O8(OH)9](H2O)
_chemical_formula_sum 'H11 K5 O38 U10'
_space_group_IT_number 7
_symmetry_space_group_name_Hall 'P -2yac'
_symmetry_space_group_name_H-M 'P 1 n 1'
_cell_angle_alpha 90
_cell_angle_beta 106.316
_cell_angle_gamma 90
_cell_formula_units_Z 4
_cell_length_a 13.179
_cell_length_b 20.895
_cell_length_c 13.431
_cell_volume 3549.612
_database_code_amcsd 0005643
_exptl_crystal_density_diffrn 5.978
_cod_original_formula_sum 'U10 K5 O38 H11'
_cod_database_code 9004551
_amcsd_formula_title K5[(UO2)10O8(OH)9](H2O)

loop_
_space_group_symop_operation_xyz
x,y,z
1/2+x,-y,1/2+z

loop_
_atom_site_label
_atom_site_fract_x
_atom_site_fract_y
_atom_site_fract_z
_atom_site_U_iso_or_equiv
_atom_site_type_symbol
_atom_site_attached_hydrogens
U1 0.01990 0.15820 0.43740 0.01010 U 0
U2 0.03810 0.34970 0.45600 0.00960 U 0
U3 0.01710 -0.24990 0.45030 0.00690 U 0
U4 0.03210 -0.05840 0.44100 0.01210 U 0
U5 0.01610 0.04960 0.15640 0.01080 U 0
U6 0.01490 0.54720 0.44910 0.01120 U 0
U7 -0.07920 -0.05850 -0.08990 0.00400 U 0
U8 -0.06910 0.16180 -0.08140 0.00960 U 0
U9 -0.05950 -0.24850 -0.06870 0.00580 U 0
U10 -0.05940 0.54880 -0.06690 0.00820 U 0
U11 -0.05780 0.04840 0.63290 0.00720 U 0
U12 -0.04490 0.35080 -0.06860 0.00510 U 0
U13 0.03360 -0.35280 0.17380 0.01620 U 0
U14 0.04530 0.23660 0.17320 0.00830 U 0
U15 0.04220 0.45780 0.17540 0.01010 U 0
U16 0.02730 -0.13910 0.16510 0.01550 U 0
U17 -0.07240 -0.35140 0.63900 0.00610 U 0
U18 -0.55530 -0.23760 0.14960 0.01220 U 0
U19 -0.04740 -0.14580 -0.35600 0.00960 U 0
U20 -0.05390 0.45620 -0.34670 0.01100 U 0
K1 0.26300 -0.35200 0.65600 0.02880 K 0
K2 0.25500 0.05300 -0.36200 0.01500 K 0
K3 0.21100 0.04800 -0.07500 0.00340 K 0
K4 0.21100 0.65300 -0.06900 0.01190 K 0
K5 0.26500 0.24400 0.65400 0.01940 K 0
K6 0.21000 0.24000 -0.03800 0.02720 K 0
K7 -0.29100 -0.45700 0.45400 0.02600 K 0
K8 0.26200 -0.16200 0.62500 0.01610 K 0
K9 -0.29900 0.14800 0.45500 0.02650 K 0
K10 0.26800 0.45500 0.64100 0.03180 K 0
O1 0.14600 0.15200 0.53400 0.01010 O 0
O2 -0.11300 0.16000 0.34700 0.01010 O 0
O3 0.17500 0.34800 0.52900 0.01010 O 0
O4 -0.10200 0.35200 0.38000 0.01010 O 0
O5 -0.11300 -0.23700 0.36000 0.01010 O 0
O6 0.15100 -0.26500 0.53300 0.01010 O 0
O7 -0.10000 -0.07200 0.36400 0.01010 O 0
O8 0.16900 -0.05900 0.51600 0.01010 O 0
O9 -0.11100 0.05600 0.17900 0.01010 O 0
O10 0.14500 0.04000 0.13700 0.01010 O 0
O11 -0.10700 0.52500 0.35600 0.01010 O 0
O12 0.15000 0.55600 0.53200 0.01010 O 0
O13 0.05500 -0.04800 -0.09300 0.01010 O 0
O14 -0.21800 -0.06900 -0.09700 0.01010 O 0
O15 0.06600 0.16000 -0.08700 0.01010 O 0
O16 -0.20300 0.18200 -0.07900 0.01010 O 0
O17 -0.18600 -0.23800 -0.04700 0.01010 O 0
O18 0.06700 -0.25500 -0.09600 0.01010 O 0
O19 0.07200 0.56200 -0.08100 0.01010 O 0
O20 -0.20200 0.53100 -0.09600 0.01010 O 0
O21 -0.18400 0.04300 0.53900 0.01010 O 0
O22 0.07100 0.04400 0.72700 0.01010 O 0
O23 -0.16000 0.34900 -0.02900 0.01010 O 0
O24 0.06800 0.34800 -0.12100 0.01010 O 0
O25 0.16900 -0.35800 0.16700 0.01010 O 0
O26 -0.09700 -0.34500 0.19400 0.01010 O 0
O27 0.17500 0.21700 0.16300 0.01010 O 0
O28 -0.08800 0.26100 0.16700 0.01010 O 0
O29 -0.08400 0.43300 0.18600 0.01010 O 0
O30 0.18000 0.46400 0.17400 0.01010 O 0
O31 -0.10400 -0.15900 0.17100 0.01010 O 0
O32 0.16400 -0.14500 0.15700 0.01010 O 0
O33 -0.21300 -0.34500 0.57300 0.01010 O 0
O34 0.06400 -0.35200 0.72400 0.01010 O 0
O35 -0.42100 -0.23800 0.23600 0.01010 O 0
O36 -0.69200 -0.25900 0.08600 0.01010 O 0
O37 0.08200 -0.15200 -0.26100 0.01010 O 0
O38 -0.18400 -0.13600 -0.44000 0.01010 O 0
O39 0.07300 0.47400 -0.25500 0.01010 O 0
O40 -0.19000 0.44600 -0.43100 0.01010 O 0
O41 -0.01500 0.45000 -0.00200 0.01010 O 0
O42 -0.02400 0.15100 0.09200 0.01010 O 0
O43 -0.01100 -0.15200 -0.00900 0.01010 O 0
O44 -0.03200 -0.04700 0.07900 0.01010 O 0
O45 -0.02800 -0.05500 -0.41400 0.01010 O 0
O46 -0.01000 0.25300 -0.00400 0.01010 O 0
O47 0.02300 -0.14900 0.50600 0.01010 O 0
O48 0.03400 0.45000 0.53100 0.01010 O 0
O49 -0.01500 0.55100 0.10500 0.01010 O 0
O50 -0.03200 -0.35300 0.48300 0.01010 O 0
O51 -0.06400 0.55000 0.56400 0.01010 O 0
O52 -0.06000 -0.24900 0.58700 0.01010 O 0
O53 0.02300 -0.24700 0.11700 0.01010 O 0
O54 -0.50700 -0.25500 0.01400 0.01010 O 0
O55 -0.02600 -0.34000 -0.01300 0.01010 O 0
O56 -0.04700 0.14400 0.57800 0.01010 O 0
O-H57 0.09500 -0.16100 0.33900 0.01000 O 1
O-H58 -0.11200 0.05200 -0.04800 0.01000 O 1
O-H59 0.06400 0.34900 0.12600 0.01000 O 1
O-H60 -0.00700 0.34600 -0.36400 0.01000 O 1
O-H61 -0.10400 0.55100 -0.25600 0.01000 O 1
O-H62 -0.11700 -0.16300 -0.21600 0.01000 O 1
O-H63 0.00100 0.05300 0.47200 0.01000 O 1
O-H64 0.10400 0.26200 0.34900 0.01000 O 1
O-H65 0.09200 0.13100 0.29400 0.01000 O 1
O-H66 0.08900 0.55500 0.29900 0.01000 O 1
O-H67 0.09300 -0.30600 0.32200 0.01000 O 1
O-H68 0.08000 -0.01900 0.28400 0.01000 O 1
O-H69 0.10700 0.41300 0.33800 0.01000 O 1
O-H70 -0.12700 -0.30700 0.76200 0.01000 O 1
O-H71 -0.11200 0.13500 -0.25900 0.01000 O 1
O-H72 -0.12100 -0.02100 0.73400 0.01000 O 1
O-H73 -0.12900 0.42100 -0.21700 0.01000 O 1
O-H74 -0.61700 -0.26400 0.30300 0.01000 O 1
Wat75 0.22900 -0.04300 -0.20900 0.01000 O 2
Wat76 0.22100 0.35000 -0.21600 0.01000 O 2

loop_
_cod_changelog_entry_id
_cod_changelog_entry_author
_cod_changelog_entry_date
_cod_changelog_entry_text
1
;cod-tools version 3.8.0
Id: cif_guess_AMCSD_atom_types 9574 2023-05-10 09:00:05Z saulius
;
2023-05-10T18:49:15+03:00
;Derived atom types and hydrogen counts
from atom names that follow the AMCSD naming convention
(Wat == water, O-H == hydroxyl).
;

loop_
_cod_related_entry_id
_cod_related_entry_database
_cod_related_entry_code
1 AMCSD 0005643
